data_7001081
loop_
_publ_author_name
'Zhou, Ai-Ju'
'Liu, Jun-Liang'
'Herchel, Radovan'
'Leng, Ji-Dong'
'Tong, Ming-Liang'

_publ_section_title
;
 High-spin tetranuclear MnII2MnIV2 clusters with unique Mn(ii)--Mn(iv)
 magnetic exchange: synthesis, structures and magnetism
;
_journal_issue 17
_journal_name_full 'Dalton Transactions'
_journal_page_first 3182
_journal_page_last 3192
_journal_paper_doi 10.1039/b823042k
_journal_year 2009
_chemical_formula_sum 'C32 H63 Mn4 N5 O14'
_chemical_formula_weight 961.63
_chemical_name_systematic
;
?
;
_space_group_IT_number 2
_symmetry_cell_setting triclinic
_symmetry_space_group_name_Hall '-P 1'
_symmetry_space_group_name_H-M 'P -1'
_atom_sites_solution_hydrogens geom
_atom_sites_solution_primary direct
_atom_sites_solution_secondary difmap
_audit_creation_method SHELXL-97
_cell_angle_alpha 70.345(1)
_cell_angle_beta 85.093(1)
_cell_angle_gamma 79.832(1)
_cell_formula_units_Z 4
_cell_length_a 11.7430(8)
_cell_length_b 16.1528(11)
_cell_length_c 23.0734(16)
_cell_measurement_reflns_used 5042
_cell_measurement_temperature 293(2)
_cell_measurement_theta_max 26.525
_cell_measurement_theta_min 2.416
_cell_volume 4055.3(5)
_computing_cell_refinement 'SAINT-PLUS, Ver. 6.0, 1997'
_computing_data_collection 'SMART, 1998.'
_computing_data_reduction 'SAINT-PLUS, Ver. 6.0, 1997'
_computing_molecular_graphics 'XP, Ver. 6.10, Bruker AXS Inc., 2000'
_computing_publication_material 'SHELXTL-Bruker AXS Inc., 1998'
_computing_structure_refinement 'SHELXL-97 (Sheldrick, 1997)'
_computing_structure_solution 'SHELXS-97 (Sheldrick, 1990)'
_diffrn_ambient_temperature 293(2)
_diffrn_measured_fraction_theta_full 0.934
_diffrn_measured_fraction_theta_max 0.934
_diffrn_measurement_device_type 'CCD area detector'
_diffrn_measurement_method 'phi and omega scans'
_diffrn_radiation_monochromator graphite
_diffrn_radiation_source 'fine-focus sealed tube'
_diffrn_radiation_type MoK\a
_diffrn_radiation_wavelength 0.71073
_diffrn_reflns_av_R_equivalents 0.0235
_diffrn_reflns_av_sigmaI/netI 0.0503
_diffrn_reflns_limit_h_max 14
_diffrn_reflns_limit_h_min -14
_diffrn_reflns_limit_k_max 19
_diffrn_reflns_limit_k_min -19
_diffrn_reflns_limit_l_max 28
_diffrn_reflns_limit_l_min -24
_diffrn_reflns_number 23165
_diffrn_reflns_theta_full 26.00
_diffrn_reflns_theta_max 26.00
_diffrn_reflns_theta_min 0.94
_diffrn_standards_decay_% 0
_diffrn_standards_interval_count 0
_diffrn_standards_interval_time 0
_diffrn_standards_number 0
_exptl_absorpt_coefficient_mu 1.286
_exptl_absorpt_correction_T_max 0.8641
_exptl_absorpt_correction_T_min 0.7409
_exptl_absorpt_correction_type multi-scan
_exptl_absorpt_process_details 'SADABS (Bruker, 2002)'
_exptl_crystal_colour orange
_exptl_crystal_density_diffrn 1.575
_exptl_crystal_density_method 'not measured'
_exptl_crystal_description block
_exptl_crystal_F_000 2008
_exptl_crystal_size_max 0.25
_exptl_crystal_size_mid 0.12
_exptl_crystal_size_min 0.12
_refine_diff_density_max 0.540
_refine_diff_density_min -0.314
_refine_diff_density_rms 0.077
_refine_ls_extinction_method none
_refine_ls_goodness_of_fit_ref 1.012
_refine_ls_hydrogen_treatment constr
_refine_ls_matrix_type full
_refine_ls_number_parameters 997
_refine_ls_number_reflns 14898
_refine_ls_number_restraints 12
_refine_ls_restrained_S_all 1.015
_refine_ls_R_factor_all 0.0693
_refine_ls_R_factor_gt 0.0476
_refine_ls_shift/su_max 0.001
_refine_ls_shift/su_mean 0.000
_refine_ls_structure_factor_coef Fsqd
_refine_ls_weighting_details 'calc w=1/[\s^2^(Fo^2^)+(0.0622P)^2^+0.0000P] where P=(Fo^2^+2Fc^2^)/3'
_refine_ls_weighting_scheme calc
_refine_ls_wR_factor_gt 0.1099
_refine_ls_wR_factor_ref 0.1227
_reflns_number_gt 10937
_reflns_number_total 14898
_reflns_threshold_expression >2sigma(I)
_cod_data_source_file b823042k.txt
_cod_data_source_block complex_1
_cod_original_sg_symbol_H-M P-1
_cod_database_code 7001081

loop_
_symmetry_equiv_pos_as_xyz
'x, y, z'
'-x, -y, -z'

loop_
_atom_site_label
_atom_site_type_symbol
_atom_site_fract_x
_atom_site_fract_y
_atom_site_fract_z
_atom_site_U_iso_or_equiv
_atom_site_adp_type
_atom_site_occupancy
_atom_site_symmetry_multiplicity
_atom_site_calc_flag
_atom_site_refinement_flags
_atom_site_disorder_assembly
_atom_site_disorder_group
Mn1 Mn 0.67733(4) -0.04388(3) 0.31884(2) 0.02830(13) Uani 1 1 d . . .
Mn2 Mn 0.95089(4) -0.03319(3) 0.30606(2) 0.02773(13) Uani 1 1 d . . .
Mn3 Mn 0.80653(4) 0.03294(3) 0.17966(2) 0.02757(13) Uani 1 1 d . . .
Mn4 Mn 0.53211(4) 0.02369(3) 0.19269(2) 0.02864(13) Uani 1 1 d . . .
Mn5 Mn 0.25147(5) 0.53511(3) 0.30539(2) 0.03329(14) Uani 1 1 d . . .
Mn6 Mn 0.03246(5) 0.43211(4) 0.31920(2) 0.03425(14) Uani 1 1 d . . .
Mn7 Mn 0.19904(5) 0.45229(3) 0.19526(2) 0.03217(14) Uani 1 1 d . . .
Mn8 Mn 0.41828(5) 0.55459(3) 0.18161(2) 0.03312(14) Uani 1 1 d . . .
O1 O 0.53205(19) 0.04287(15) 0.27115(11) 0.0334(5) Uani 1 1 d . . .
O2 O 0.80380(17) 0.04681(14) 0.27292(10) 0.0269(5) Uani 1 1 d . . .
O3 O 0.84743(19) -0.12084(14) 0.33802(10) 0.0321(5) Uani 1 1 d . . .
O4 O 0.5583(2) -0.15296(17) 0.33440(11) 0.0445(6) Uani 1 1 d . . .
H4O H 0.5090 -0.1255 0.3067 0.053 Uiso 1 1 d R . .
O5 O 0.67909(17) -0.05726(14) 0.22503(10) 0.0271(5) Uani 1 1 d . . .
O6 O 0.95362(19) -0.05262(14) 0.22728(10) 0.0312(5) Uani 1 1 d . . .
O7 O 0.9247(2) 0.14289(17) 0.16442(11) 0.0430(6) Uani 1 1 d . . .
H7O H 0.9738 0.1182 0.1926 0.052 Uiso 1 1 d R . .
O8 O 0.63614(19) 0.11046(14) 0.15927(10) 0.0325(5) Uani 1 1 d . . .
O9 O 0.93088(19) -0.00179(16) 0.37683(11) 0.0369(6) Uani 1 1 d . . .
O10 O 1.07959(19) -0.11498(15) 0.33454(11) 0.0380(6) Uani 1 1 d . . .
O11 O 1.03865(19) 0.05762(15) 0.26764(11) 0.0357(6) Uani 1 1 d . . .
O12 O 0.54776(19) -0.00747(16) 0.12194(11) 0.0373(6) Uani 1 1 d . . .
O13 O 0.40337(19) 0.10580(15) 0.16524(11) 0.0373(6) Uani 1 1 d . . .
O14 O 0.4445(2) -0.06721(16) 0.23236(11) 0.0387(6) Uani 1 1 d . . .
O15 O 0.0654(2) 0.54698(15) 0.31511(11) 0.0392(6) Uani 1 1 d . . .
O16 O 0.2846(2) 0.68279(16) 0.27349(12) 0.0485(7) Uani 1 1 d . . .
H16O H 0.3372 0.6872 0.2454 0.058 Uiso 1 1 d R . .
O17 O 0.4245(2) 0.51219(15) 0.27080(10) 0.0371(6) Uani 1 1 d . . .
O18 O 0.20115(19) 0.41061(14) 0.29903(10) 0.0321(5) Uani 1 1 d . . .
O19 O 0.0256(2) 0.47469(16) 0.23012(10) 0.0386(6) Uani 1 1 d . . .
O20 O 0.24920(19) 0.57632(14) 0.20154(10) 0.0319(5) Uani 1 1 d . . .
O21 O 0.3850(2) 0.43936(15) 0.18566(11) 0.0360(6) Uani 1 1 d . . .
O22 O 0.1664(2) 0.30490(16) 0.22701(11) 0.0440(7) Uani 1 1 d . . .
H22O H 0.1143 0.3033 0.2551 0.053 Uiso 1 1 d R . .
O23 O 0.0546(2) 0.38599(17) 0.40309(11) 0.0429(6) Uani 1 1 d . . .
O24 O -0.1240(2) 0.46231(17) 0.32988(12) 0.0458(7) Uani 1 1 d . . .
O25 O 0.0146(2) 0.31955(16) 0.31721(11) 0.0399(6) Uani 1 1 d . . .
O26 O 0.3945(2) 0.60152(16) 0.09804(11) 0.0396(6) Uani 1 1 d . . .
O27 O 0.5745(2) 0.52323(16) 0.17037(12) 0.0430(6) Uani 1 1 d . . .
O28 O 0.4375(2) 0.66679(15) 0.18376(11) 0.0403(6) Uani 1 1 d . . .
N1 N 0.6369(2) 0.07413(19) 0.36319(13) 0.0337(7) Uani 1 1 d . . .
N2 N 0.6639(2) -0.1197(2) 0.42629(13) 0.0370(7) Uani 1 1 d . . .
N3 N 0.8475(2) -0.08550(19) 0.13543(13) 0.0332(7) Uani 1 1 d . . .
N4 N 0.8212(2) 0.1078(2) 0.07288(13) 0.0364(7) Uani 1 1 d . . .
N5 N 0.2128(3) 0.58592(19) 0.39074(14) 0.0434(8) Uani 1 1 d . . .
N6 N 0.3495(3) 0.41672(19) 0.38772(13) 0.0386(7) Uani 1 1 d . . .
N7 N 0.0997(3) 0.5713(2) 0.11264(13) 0.0386(7) Uani 1 1 d . . .
N8 N 0.2364(3) 0.40220(19) 0.10974(13) 0.0398(7) Uani 1 1 d . . .
C1 C 0.6476(3) 0.0339(3) 0.43075(17) 0.0433(9) Uani 1 1 d . . .
H1A H 0.6027 0.0742 0.4503 0.052 Uiso 1 1 calc R . .
H1B H 0.7280 0.0268 0.4410 0.052 Uiso 1 1 calc R . .
C2 C 0.6067(3) -0.0555(3) 0.45616(17) 0.0447(10) Uani 1 1 d . . .
H2A H 0.6208 -0.0801 0.4999 0.054 Uiso 1 1 calc R . .
H2B H 0.5238 -0.0469 0.4510 0.054 Uiso 1 1 calc R . .
C3 C 0.5167(3) 0.1148(3) 0.34617(17) 0.0411(9) Uani 1 1 d . . .
H3A H 0.5009 0.1727 0.3517 0.049 Uiso 1 1 calc R . .
H3B H 0.4644 0.0779 0.3736 0.049 Uiso 1 1 calc R . .
C4 C 0.4930(3) 0.1256(2) 0.28004(17) 0.0388(9) Uani 1 1 d . . .
H4A H 0.4108 0.1434 0.2726 0.047 Uiso 1 1 calc R . .
H4B H 0.5338 0.1710 0.2518 0.047 Uiso 1 1 calc R . .
C5 C 0.7190(3) 0.1369(2) 0.33717(16) 0.0355(8) Uani 1 1 d . . .
H5A H 0.7805 0.1235 0.3660 0.043 Uiso 1 1 calc R . .
H5B H 0.6793 0.1967 0.3325 0.043 Uiso 1 1 calc R . .
C6 C 0.7726(3) 0.1348(2) 0.27511(16) 0.0328(8) Uani 1 1 d . . .
H6A H 0.7179 0.1685 0.2431 0.039 Uiso 1 1 calc R . .
H6B H 0.8410 0.1635 0.2668 0.039 Uiso 1 1 calc R . .
C7 C 0.7857(3) -0.1528(3) 0.44495(17) 0.0442(10) Uani 1 1 d . . .
H7A H 0.7878 -0.2011 0.4838 0.053 Uiso 1 1 calc R . .
H7B H 0.8185 -0.1053 0.4509 0.053 Uiso 1 1 calc R . .
C8 C 0.8582(3) -0.1854(2) 0.39696(17) 0.0423(9) Uani 1 1 d . . .
H8A H 0.9388 -0.1997 0.4082 0.051 Uiso 1 1 calc R . .
H8B H 0.8339 -0.2393 0.3961 0.051 Uiso 1 1 calc R . .
C9 C 0.5986(3) -0.1935(3) 0.43857(17) 0.0449(10) Uani 1 1 d . . .
H9A H 0.5651 -0.2070 0.4800 0.054 Uiso 1 1 calc R . .
H9B H 0.6510 -0.2460 0.4363 0.054 Uiso 1 1 calc R . .
C10 C 0.5032(3) -0.1717(3) 0.39317(17) 0.0439(10) Uani 1 1 d . . .
H10A H 0.4622 -0.2218 0.4015 0.053 Uiso 1 1 calc R . .
H10B H 0.4484 -0.1204 0.3957 0.053 Uiso 1 1 calc R . .
C11 C 0.8410(3) -0.0459(3) 0.06795(16) 0.0420(9) Uani 1 1 d . . .
H11A H 0.7616 -0.0389 0.0562 0.050 Uiso 1 1 calc R . .
H11B H 0.8880 -0.0863 0.0491 0.050 Uiso 1 1 calc R . .
C12 C 0.8819(3) 0.0435(3) 0.04362(17) 0.0428(9) Uani 1 1 d . . .
H12A H 0.9642 0.0350 0.0503 0.051 Uiso 1 1 calc R . .
H12B H 0.8706 0.0680 -0.0004 0.051 Uiso 1 1 calc R . .
C13 C 0.7621(3) -0.1467(2) 0.16022(17) 0.0375(9) Uani 1 1 d . . .
H13A H 0.7996 -0.2068 0.1642 0.045 Uiso 1 1 calc R . .
H13B H 0.7007 -0.1309 0.1310 0.045 Uiso 1 1 calc R . .
C14 C 0.7089(3) -0.1453(2) 0.22253(17) 0.0353(8) Uani 1 1 d . . .
H14A H 0.6399 -0.1733 0.2307 0.042 Uiso 1 1 calc R . .
H14B H 0.7634 -0.1797 0.2544 0.042 Uiso 1 1 calc R . .
C15 C 0.9663(3) -0.1282(2) 0.15438(17) 0.0406(9) Uani 1 1 d . . .
H15A H 1.0206 -0.0938 0.1266 0.049 Uiso 1 1 calc R . .
H15B H 0.9800 -0.1871 0.1505 0.049 Uiso 1 1 calc R . .
C16 C 0.9895(3) -0.1363(2) 0.21991(17) 0.0373(9) Uani 1 1 d . . .
H16A H 0.9470 -0.1800 0.2488 0.045 Uiso 1 1 calc R . .
H16B H 1.0713 -0.1555 0.2278 0.045 Uiso 1 1 calc R . .
C17 C 0.8843(3) 0.1832(2) 0.06021(17) 0.0427(9) Uani 1 1 d . . .
H17A H 0.8304 0.2352 0.0622 0.051 Uiso 1 1 calc R . .
H17B H 0.9181 0.1967 0.0189 0.051 Uiso 1 1 calc R . .
C18 C 0.9785(3) 0.1638(3) 0.10529(17) 0.0437(9) Uani 1 1 d . . .
H18A H 1.0357 0.1140 0.1023 0.052 Uiso 1 1 calc R . .
H18B H 1.0167 0.2153 0.0970 0.052 Uiso 1 1 calc R . .
C19 C 0.6993(3) 0.1389(3) 0.05284(17) 0.0430(9) Uani 1 1 d . . .
H19A H 0.6679 0.0899 0.0481 0.052 Uiso 1 1 calc R . .
H19B H 0.6973 0.1858 0.0133 0.052 Uiso 1 1 calc R . .
C20 C 0.6254(3) 0.1736(2) 0.09974(17) 0.0427(9) Uani 1 1 d . . .
H20A H 0.6492 0.2281 0.0997 0.051 Uiso 1 1 calc R . .
H20B H 0.5450 0.1872 0.0882 0.051 Uiso 1 1 calc R . .
C21 C 1.1382(3) 0.0029(2) 0.36559(16) 0.0351(8) Uani 1 1 d . . .
C22 C 1.0289(3) -0.0014(3) 0.40636(17) 0.0407(9) Uani 1 1 d . . .
H22A H 1.0408 -0.0548 0.4420 0.049 Uiso 1 1 calc R . .
H22B H 1.0157 0.0494 0.4209 0.049 Uiso 1 1 calc R . .
C23 C 1.1713(3) -0.0853(2) 0.35300(18) 0.0426(9) Uani 1 1 d . . .
H23A H 1.2318 -0.0790 0.3211 0.051 Uiso 1 1 calc R . .
H23B H 1.2031 -0.1305 0.3900 0.051 Uiso 1 1 calc R . .
C24 C 1.1128(3) 0.0769(2) 0.30432(17) 0.0399(9) Uani 1 1 d . . .
H24A H 1.0780 0.1312 0.3124 0.048 Uiso 1 1 calc R . .
H24B H 1.1852 0.0875 0.2817 0.048 Uiso 1 1 calc R . .
C25 C 1.2370(3) 0.0212(3) 0.3964(2) 0.0543(11) Uani 1 1 d . . .
H25A H 1.2471 -0.0216 0.4369 0.081 Uiso 1 1 calc R . .
H25B H 1.2186 0.0800 0.3993 0.081 Uiso 1 1 calc R . .
H25C H 1.3072 0.0168 0.3723 0.081 Uiso 1 1 calc R . .
C26 C 0.3405(3) -0.0123(2) 0.13629(17) 0.0363(8) Uani 1 1 d . . .
C27 C 0.4486(3) -0.0104(3) 0.09449(17) 0.0412(9) Uani 1 1 d . . .
H27A H 0.4610 -0.0630 0.0819 0.049 Uiso 1 1 calc R . .
H27B H 0.4356 0.0412 0.0577 0.049 Uiso 1 1 calc R . .
C28 C 0.3104(3) 0.0765(3) 0.1478(2) 0.0471(10) Uani 1 1 d . . .
H28A H 0.2788 0.1213 0.1106 0.057 Uiso 1 1 calc R . .
H28B H 0.2503 0.0716 0.1798 0.057 Uiso 1 1 calc R . .
C29 C 0.3658(3) -0.0848(3) 0.19754(17) 0.0431(9) Uani 1 1 d . . .
H29A H 0.2938 -0.0926 0.2212 0.052 Uiso 1 1 calc R . .
H29B H 0.3963 -0.1404 0.1901 0.052 Uiso 1 1 calc R . .
C30 C 0.2396(3) -0.0299(3) 0.1070(2) 0.0545(11) Uani 1 1 d . . .
H30A H 0.1714 -0.0277 0.1329 0.082 Uiso 1 1 calc R . .
H30B H 0.2579 -0.0877 0.1023 0.082 Uiso 1 1 calc R . .
H30C H 0.2259 0.0146 0.0673 0.082 Uiso 1 1 calc R . .
C31 C 0.2970(4) 0.5333(3) 0.43824(18) 0.0539(11) Uani 1 1 d . . .
H31A H 0.2695 0.5414 0.4771 0.065 Uiso 1 1 calc R . .
H31B H 0.3700 0.5557 0.4273 0.065 Uiso 1 1 calc R . .
C32 C 0.3177(4) 0.4346(3) 0.44665(17) 0.0513(11) Uani 1 1 d . . .
H32A H 0.3793 0.4049 0.4755 0.062 Uiso 1 1 calc R . .
H32B H 0.2482 0.4098 0.4642 0.062 Uiso 1 1 calc R . .
C33 C 0.0925(4) 0.5704(3) 0.41113(18) 0.0533(11) Uani 1 1 d . . .
H33A H 0.0608 0.6075 0.4359 0.064 Uiso 1 1 calc R . .
H33B H 0.0939 0.5087 0.4367 0.064 Uiso 1 1 calc R . .
C34 C 0.0154(4) 0.5910(3) 0.35732(19) 0.0501(11) Uani 1 1 d . . .
H34A H -0.0588 0.5725 0.3724 0.060 Uiso 1 1 calc R . .
H34B H 0.0021 0.6547 0.3362 0.060 Uiso 1 1 calc R . .
C35 C 0.2215(4) 0.6818(2) 0.37244(18) 0.0543(12) Uani 1 1 d . . .
H35A H 0.2384 0.6958 0.4082 0.065 Uiso 1 1 calc R . .
H35B H 0.1479 0.7170 0.3568 0.065 Uiso 1 1 calc R . .
C36 C 0.3142(4) 0.7054(3) 0.32411(18) 0.0526(11) Uani 1 1 d . . .
H36A H 0.3181 0.7685 0.3117 0.063 Uiso 1 1 calc R . .
H36B H 0.3888 0.6722 0.3396 0.063 Uiso 1 1 calc R . .
C37 C 0.4737(3) 0.4207(3) 0.37216(17) 0.0453(10) Uani 1 1 d . . .
H37A H 0.5190 0.3648 0.3955 0.054 Uiso 1 1 calc R . .
H37B H 0.4959 0.4676 0.3841 0.054 Uiso 1 1 calc R . .
C38 C 0.5011(3) 0.4380(2) 0.30408(17) 0.0415(9) Uani 1 1 d . . .
H38A H 0.5803 0.4490 0.2946 0.050 Uiso 1 1 calc R . .
H38B H 0.4928 0.3865 0.2931 0.050 Uiso 1 1 calc R . .
C39 C 0.3168(3) 0.3320(2) 0.38985(16) 0.0384(9) Uani 1 1 d . . .
H39A H 0.2549 0.3182 0.4205 0.046 Uiso 1 1 calc R . .
H39B H 0.3826 0.2853 0.4032 0.046 Uiso 1 1 calc R . .
C40 C 0.2773(3) 0.3312(2) 0.32905(17) 0.0385(9) Uani 1 1 d . . .
H40A H 0.3444 0.3249 0.3024 0.046 Uiso 1 1 calc R . .
H40B H 0.2381 0.2804 0.3365 0.046 Uiso 1 1 calc R . .
C41 C 0.1312(4) 0.5532(3) 0.05428(17) 0.0491(10) Uani 1 1 d . . .
H41A H 0.2012 0.5775 0.0370 0.059 Uiso 1 1 calc R . .
H41B H 0.0700 0.5835 0.0253 0.059 Uiso 1 1 calc R . .
C42 C 0.1508(4) 0.4547(3) 0.06198(18) 0.0507(11) Uani 1 1 d . . .
H42A H 0.0778 0.4324 0.0732 0.061 Uiso 1 1 calc R . .
H42B H 0.1779 0.4468 0.0230 0.061 Uiso 1 1 calc R . .
C43 C -0.0237(3) 0.5676(3) 0.12909(17) 0.0469(10) Uani 1 1 d . . .
H43A H -0.0469 0.5210 0.1171 0.056 Uiso 1 1 calc R . .
H43B H -0.0690 0.6237 0.1061 0.056 Uiso 1 1 calc R . .
C44 C -0.0504(3) 0.5498(3) 0.19717(17) 0.0441(9) Uani 1 1 d . . .
H44A H -0.0408 0.6008 0.2084 0.053 Uiso 1 1 calc R . .
H44B H -0.1298 0.5395 0.2067 0.053 Uiso 1 1 calc R . .
C45 C 0.1337(3) 0.6560(2) 0.11054(16) 0.0398(9) Uani 1 1 d . . .
H45A H 0.0683 0.7031 0.0973 0.048 Uiso 1 1 calc R . .
H45B H 0.1956 0.6695 0.0799 0.048 Uiso 1 1 calc R . .
C46 C 0.1737(3) 0.6559(2) 0.17143(16) 0.0384(9) Uani 1 1 d . . .
H46A H 0.2134 0.7065 0.1641 0.046 Uiso 1 1 calc R . .
H46B H 0.1067 0.6626 0.1981 0.046 Uiso 1 1 calc R . .
C47 C 0.3560(4) 0.4177(3) 0.08892(18) 0.0511(11) Uani 1 1 d . . .
H47A H 0.3546 0.4795 0.0637 0.061 Uiso 1 1 calc R . .
H47B H 0.3871 0.3810 0.0638 0.061 Uiso 1 1 calc R . .
C48 C 0.4342(3) 0.3961(2) 0.14296(18) 0.0447(10) Uani 1 1 d . . .
H48A H 0.4475 0.3323 0.1637 0.054 Uiso 1 1 calc R . .
H48B H 0.5084 0.4147 0.1278 0.054 Uiso 1 1 calc R . .
C49 C 0.2278(4) 0.3066(2) 0.12798(18) 0.0470(10) Uani 1 1 d . . .
H49A H 0.3015 0.2715 0.1434 0.056 Uiso 1 1 calc R . .
H49B H 0.2108 0.2927 0.0922 0.056 Uiso 1 1 calc R . .
C50 C 0.1349(4) 0.2822(3) 0.17685(17) 0.0463(10) Uani 1 1 d . . .
H50A H 0.0599 0.3153 0.1618 0.056 Uiso 1 1 calc R . .
H50B H 0.1313 0.2191 0.1892 0.056 Uiso 1 1 calc R . .
C51 C -0.1133(3) 0.3145(3) 0.40725(17) 0.0423(9) Uani 1 1 d . . .
C52 C -0.0285(4) 0.3413(3) 0.44019(19) 0.0674(14) Uani 1 1 d . . .
H52A H -0.0712 0.3788 0.4625 0.081 Uiso 1 1 calc R . .
H52B H 0.0101 0.2881 0.4703 0.081 Uiso 1 1 calc R . .
C53 C -0.1856(4) 0.3982(3) 0.3677(2) 0.0643(13) Uani 1 1 d . . .
H53A H -0.2334 0.3820 0.3423 0.077 Uiso 1 1 calc R . .
H53B H -0.2370 0.4241 0.3944 0.077 Uiso 1 1 calc R . .
C54 C -0.0444(4) 0.2668(3) 0.3658(2) 0.0647(14) Uani 1 1 d . . .
H54A H 0.0108 0.2185 0.3906 0.078 Uiso 1 1 calc R . .
H54B H -0.0971 0.2406 0.3495 0.078 Uiso 1 1 calc R . .
C55 C -0.1904(4) 0.2538(3) 0.45312(19) 0.0594(12) Uani 1 1 d . . .
H55A H -0.2265 0.2823 0.4819 0.089 Uiso 1 1 calc R . .
H55B H -0.1441 0.1984 0.4749 0.089 Uiso 1 1 calc R . .
H55C H -0.2490 0.2428 0.4313 0.089 Uiso 1 1 calc R . .
C56 C 0.5643(3) 0.6719(2) 0.09288(17) 0.0423(9) Uani 1 1 d . . .
C57 C 0.4841(4) 0.6385(3) 0.05988(18) 0.0518(11) Uani 1 1 d . . .
H57A H 0.4511 0.6877 0.0251 0.062 Uiso 1 1 calc R . .
H57B H 0.5293 0.5940 0.0440 0.062 Uiso 1 1 calc R . .
C58 C 0.6371(3) 0.5912(3) 0.1358(2) 0.0514(11) Uani 1 1 d . . .
H58A H 0.6971 0.5671 0.1115 0.062 Uiso 1 1 calc R . .
H58B H 0.6750 0.6100 0.1639 0.062 Uiso 1 1 calc R . .
C59 C 0.4892(4) 0.7227(3) 0.13176(19) 0.0541(11) Uani 1 1 d . . .
H59A H 0.5369 0.7560 0.1449 0.065 Uiso 1 1 calc R . .
H59B H 0.4291 0.7650 0.1064 0.065 Uiso 1 1 calc R . .
C60 C 0.6403(4) 0.7323(3) 0.04661(19) 0.0593(12) Uani 1 1 d . . .
H60A H 0.6800 0.7019 0.0196 0.089 Uiso 1 1 calc R . .
H60B H 0.6959 0.7470 0.0682 0.089 Uiso 1 1 calc R . .
H60C H 0.5928 0.7858 0.0229 0.089 Uiso 1 1 calc R . .
N9 N 0.6169(6) 0.5997(4) 0.4063(3) 0.120(2) Uani 1 1 d U . .
C61 C 0.6372(5) 0.6114(3) 0.3556(3) 0.0757(15) Uani 1 1 d . . .
C62 C 0.6601(5) 0.6225(3) 0.2921(2) 0.0774(15) Uani 1 1 d . . .
H62A H 0.6832 0.6796 0.2716 0.116 Uiso 1 1 calc R . .
H62B H 0.5914 0.6189 0.2738 0.116 Uiso 1 1 calc R . .
H62C H 0.7210 0.5765 0.2879 0.116 Uiso 1 1 calc R . .
N10 N -0.1775(6) 0.3889(4) 0.0943(3) 0.124(2) Uani 1 1 d U . .
C63 C -0.1936(5) 0.3786(3) 0.1444(3) 0.0719(15) Uani 1 1 d . . .
C64 C -0.2105(4) 0.3685(3) 0.2082(2) 0.0725(14) Uani 1 1 d . . .
H64A H -0.2642 0.4181 0.2129 0.109 Uiso 1 1 calc R . .
H64B H -0.1379 0.3661 0.2253 0.109 Uiso 1 1 calc R . .
H64C H -0.2409 0.3144 0.2292 0.109 Uiso 1 1 calc R . .

loop_
_atom_site_aniso_label
_atom_site_aniso_U_11
_atom_site_aniso_U_22
_atom_site_aniso_U_33
_atom_site_aniso_U_23
_atom_site_aniso_U_13
_atom_site_aniso_U_12
Mn1 0.0287(3) 0.0297(3) 0.0245(3) -0.0065(2) -0.0025(2) -0.0031(2)
Mn2 0.0267(3) 0.0296(3) 0.0251(3) -0.0078(2) -0.0040(2) -0.0007(2)
Mn3 0.0278(3) 0.0290(3) 0.0241(3) -0.0071(2) -0.0028(2) -0.0020(2)
Mn4 0.0271(3) 0.0301(3) 0.0277(3) -0.0093(2) -0.0049(2) -0.0003(2)
Mn5 0.0477(3) 0.0273(3) 0.0229(3) -0.0094(2) -0.0034(2) 0.0027(2)
Mn6 0.0424(3) 0.0334(3) 0.0237(3) -0.0097(2) -0.0010(2) 0.0033(2)
Mn7 0.0430(3) 0.0294(3) 0.0223(3) -0.0097(2) -0.0016(2) 0.0017(2)
Mn8 0.0414(3) 0.0294(3) 0.0251(3) -0.0084(2) -0.0017(2) 0.0027(2)
O1 0.0356(13) 0.0342(14) 0.0309(14) -0.0142(11) -0.0061(10) 0.0031(10)
O2 0.0264(11) 0.0241(12) 0.0291(13) -0.0080(10) -0.0040(10) -0.0007(9)
O3 0.0322(12) 0.0297(13) 0.0293(14) -0.0020(11) -0.0057(10) -0.0044(10)
O4 0.0416(15) 0.0526(17) 0.0333(15) -0.0022(13) -0.0075(12) -0.0124(12)
O5 0.0274(11) 0.0242(12) 0.0298(13) -0.0101(10) -0.0040(10) 0.0001(9)
O6 0.0340(13) 0.0303(13) 0.0275(13) -0.0107(11) -0.0057(10) 0.0047(10)
O7 0.0438(15) 0.0523(17) 0.0297(15) -0.0059(13) -0.0053(11) -0.0127(12)
O8 0.0343(13) 0.0282(13) 0.0300(14) -0.0033(11) -0.0071(10) -0.0012(10)
O9 0.0331(13) 0.0511(16) 0.0298(14) -0.0193(12) -0.0030(11) -0.0026(11)
O10 0.0336(13) 0.0353(14) 0.0442(16) -0.0135(12) -0.0140(11) 0.0043(11)
O11 0.0362(13) 0.0393(14) 0.0299(14) -0.0051(12) -0.0082(11) -0.0107(11)
O12 0.0321(13) 0.0500(16) 0.0342(15) -0.0214(13) -0.0040(11) -0.0010(11)
O13 0.0334(13) 0.0334(14) 0.0451(16) -0.0149(12) -0.0142(11) 0.0048(10)
O14 0.0389(14) 0.0421(15) 0.0341(15) -0.0063(12) -0.0087(11) -0.0125(11)
O15 0.0500(15) 0.0331(14) 0.0323(15) -0.0143(12) 0.0023(12) 0.0047(11)
O16 0.0710(19) 0.0435(16) 0.0353(16) -0.0212(13) 0.0036(13) -0.0065(14)
O17 0.0467(15) 0.0349(14) 0.0230(13) -0.0057(11) -0.0053(11) 0.0057(11)
O18 0.0401(13) 0.0275(13) 0.0243(13) -0.0080(11) -0.0049(10) 0.0068(10)
O19 0.0444(14) 0.0412(15) 0.0237(14) -0.0065(12) -0.0033(11) 0.0030(12)
O20 0.0409(13) 0.0250(12) 0.0244(13) -0.0065(11) -0.0032(10) 0.0064(10)
O21 0.0450(14) 0.0303(13) 0.0322(14) -0.0137(11) 0.0029(11) 0.0000(11)
O22 0.0625(17) 0.0434(16) 0.0329(15) -0.0209(13) 0.0056(13) -0.0123(13)
O23 0.0575(17) 0.0436(15) 0.0260(14) -0.0105(12) -0.0043(12) -0.0042(13)
O24 0.0455(15) 0.0456(16) 0.0344(15) -0.0061(13) 0.0017(12) 0.0085(12)
O25 0.0503(15) 0.0373(15) 0.0327(15) -0.0142(12) 0.0059(12) -0.0068(12)
O26 0.0475(15) 0.0442(15) 0.0237(14) -0.0088(12) -0.0023(11) -0.0028(12)
O27 0.0414(14) 0.0385(15) 0.0394(16) -0.0056(13) -0.0017(12) 0.0046(12)
O28 0.0545(16) 0.0322(14) 0.0338(15) -0.0127(12) 0.0011(12) -0.0034(12)
N1 0.0320(15) 0.0424(18) 0.0299(17) -0.0169(14) -0.0009(13) -0.0043(13)
N2 0.0368(16) 0.0432(18) 0.0272(17) -0.0048(14) -0.0024(13) -0.0092(14)
N3 0.0316(15) 0.0383(17) 0.0321(17) -0.0158(14) -0.0020(13) -0.0025(13)
N4 0.0354(16) 0.0431(18) 0.0282(17) -0.0083(14) -0.0030(13) -0.0052(14)
N5 0.072(2) 0.0320(17) 0.0258(17) -0.0115(14) -0.0034(16) -0.0014(16)
N6 0.055(2) 0.0315(17) 0.0252(17) -0.0068(14) -0.0053(14) -0.0002(14)
N7 0.0489(19) 0.0378(18) 0.0252(17) -0.0084(14) -0.0049(14) 0.0009(14)
N8 0.058(2) 0.0348(18) 0.0277(17) -0.0126(15) 0.0005(15) -0.0071(15)
C1 0.048(2) 0.054(3) 0.033(2) -0.019(2) -0.0009(17) -0.0107(19)
C2 0.046(2) 0.061(3) 0.028(2) -0.015(2) 0.0069(17) -0.0137(19)
C3 0.0302(19) 0.054(2) 0.047(2) -0.029(2) 0.0004(17) -0.0011(17)
C4 0.0308(19) 0.042(2) 0.045(2) -0.0216(19) -0.0039(17) 0.0046(16)
C5 0.0374(19) 0.034(2) 0.039(2) -0.0184(18) -0.0011(16) -0.0024(15)
C6 0.0305(18) 0.0273(19) 0.039(2) -0.0108(17) -0.0011(15) -0.0016(14)
C7 0.040(2) 0.055(3) 0.026(2) 0.0023(19) -0.0056(16) -0.0078(18)
C8 0.038(2) 0.035(2) 0.042(2) 0.0008(18) -0.0038(17) -0.0010(16)
C9 0.046(2) 0.050(2) 0.033(2) -0.0026(19) 0.0003(18) -0.0163(19)
C10 0.043(2) 0.045(2) 0.042(2) -0.0087(19) 0.0034(18) -0.0150(18)
C11 0.047(2) 0.053(2) 0.032(2) -0.0212(19) -0.0010(17) -0.0056(18)
C12 0.042(2) 0.060(3) 0.025(2) -0.0155(19) 0.0016(16) -0.0054(19)
C13 0.038(2) 0.032(2) 0.046(2) -0.0190(18) -0.0043(17) -0.0003(16)
C14 0.0355(19) 0.0280(19) 0.041(2) -0.0097(17) -0.0024(16) -0.0025(15)
C15 0.035(2) 0.048(2) 0.044(2) -0.026(2) -0.0042(17) 0.0037(17)
C16 0.0324(19) 0.038(2) 0.043(2) -0.0193(18) -0.0040(16) 0.0045(16)
C17 0.051(2) 0.042(2) 0.029(2) -0.0018(18) 0.0020(17) -0.0127(18)
C18 0.040(2) 0.052(2) 0.038(2) -0.010(2) 0.0016(17) -0.0162(18)
C19 0.041(2) 0.054(3) 0.027(2) -0.0033(19) -0.0094(16) -0.0064(18)
C20 0.039(2) 0.037(2) 0.041(2) -0.0002(19) -0.0074(17) 0.0025(17)
C21 0.0325(18) 0.041(2) 0.032(2) -0.0111(17) -0.0098(15) -0.0035(16)
C22 0.043(2) 0.051(2) 0.030(2) -0.0150(19) -0.0037(17) -0.0056(18)
C23 0.0326(19) 0.049(2) 0.046(2) -0.019(2) -0.0133(17) 0.0057(17)
C24 0.038(2) 0.047(2) 0.036(2) -0.0120(19) -0.0019(17) -0.0152(17)
C25 0.045(2) 0.065(3) 0.059(3) -0.025(2) -0.019(2) -0.008(2)
C26 0.0296(18) 0.045(2) 0.038(2) -0.0183(19) -0.0092(16) -0.0012(16)
C27 0.047(2) 0.045(2) 0.033(2) -0.0139(19) -0.0088(17) -0.0040(18)
C28 0.035(2) 0.053(3) 0.056(3) -0.025(2) -0.0164(18) 0.0067(18)
C29 0.045(2) 0.047(2) 0.042(2) -0.016(2) -0.0030(18) -0.0150(18)
C30 0.045(2) 0.067(3) 0.060(3) -0.027(2) -0.018(2) -0.008(2)
C31 0.091(3) 0.042(2) 0.030(2) -0.015(2) -0.012(2) -0.003(2)
C32 0.083(3) 0.045(2) 0.023(2) -0.0100(19) -0.008(2) -0.002(2)
C33 0.083(3) 0.045(2) 0.034(2) -0.022(2) 0.009(2) -0.003(2)
C34 0.059(3) 0.040(2) 0.051(3) -0.025(2) 0.008(2) 0.0068(19)
C35 0.093(3) 0.037(2) 0.036(2) -0.020(2) -0.004(2) -0.001(2)
C36 0.083(3) 0.041(2) 0.037(2) -0.016(2) -0.003(2) -0.011(2)
C37 0.055(2) 0.040(2) 0.034(2) -0.0034(19) -0.0151(18) -0.0007(18)
C38 0.044(2) 0.040(2) 0.034(2) -0.0072(18) -0.0071(17) 0.0029(17)
C39 0.051(2) 0.029(2) 0.030(2) -0.0071(17) -0.0083(17) 0.0050(16)
C40 0.050(2) 0.0261(19) 0.035(2) -0.0097(17) -0.0070(17) 0.0052(16)
C41 0.072(3) 0.049(3) 0.023(2) -0.0125(19) -0.0056(19) 0.002(2)
C42 0.079(3) 0.046(2) 0.029(2) -0.015(2) -0.004(2) -0.008(2)
C43 0.052(2) 0.048(2) 0.031(2) -0.0023(19) -0.0126(18) 0.0018(19)
C44 0.042(2) 0.048(2) 0.035(2) -0.0068(19) -0.0070(17) 0.0040(18)
C45 0.051(2) 0.029(2) 0.029(2) -0.0030(17) -0.0065(17) 0.0079(17)
C46 0.048(2) 0.031(2) 0.031(2) -0.0082(17) -0.0080(17) 0.0068(16)
C47 0.072(3) 0.046(2) 0.040(3) -0.024(2) 0.017(2) -0.011(2)
C48 0.049(2) 0.036(2) 0.051(3) -0.023(2) 0.005(2) 0.0016(18)
C49 0.069(3) 0.041(2) 0.038(2) -0.0217(19) 0.002(2) -0.009(2)
C50 0.063(3) 0.042(2) 0.036(2) -0.0159(19) -0.0024(19) -0.0073(19)
C51 0.050(2) 0.048(2) 0.026(2) -0.0115(18) 0.0036(17) -0.0044(18)
C52 0.075(3) 0.096(4) 0.028(2) -0.010(2) 0.001(2) -0.024(3)
C53 0.049(3) 0.056(3) 0.069(3) -0.003(3) 0.007(2) 0.003(2)
C54 0.089(3) 0.052(3) 0.058(3) -0.026(2) 0.033(3) -0.025(3)
C55 0.071(3) 0.060(3) 0.042(3) -0.011(2) 0.011(2) -0.013(2)
C56 0.053(2) 0.039(2) 0.032(2) -0.0095(18) 0.0016(18) -0.0054(18)
C57 0.062(3) 0.053(3) 0.031(2) -0.005(2) 0.002(2) -0.004(2)
C58 0.044(2) 0.049(3) 0.056(3) -0.013(2) 0.004(2) -0.0048(19)
C59 0.073(3) 0.037(2) 0.049(3) -0.014(2) 0.015(2) -0.008(2)
C60 0.069(3) 0.054(3) 0.048(3) -0.008(2) 0.011(2) -0.015(2)
N9 0.172(5) 0.115(4) 0.083(4) -0.048(4) -0.028(4) -0.003(4)
C61 0.104(4) 0.052(3) 0.072(4) -0.023(3) -0.023(3) 0.003(3)
C62 0.101(4) 0.058(3) 0.064(4) -0.009(3) -0.007(3) -0.008(3)
N10 0.181(5) 0.114(4) 0.077(4) -0.045(3) 0.017(4) -0.009(4)
C63 0.099(4) 0.051(3) 0.059(3) -0.017(3) 0.005(3) 0.000(3)
C64 0.094(4) 0.049(3) 0.060(3) -0.007(3) -0.003(3) 0.007(3)

loop_
_atom_type_symbol
_atom_type_description
_atom_type_scat_dispersion_real
_atom_type_scat_dispersion_imag
_atom_type_scat_source
C C 0.0033 0.0016 'International Tables Vol C Tables 4.2.6.8 and 6.1.1.4'
H H 0.0000 0.0000 'International Tables Vol C Tables 4.2.6.8 and 6.1.1.4'
N N 0.0061 0.0033 'International Tables Vol C Tables 4.2.6.8 and 6.1.1.4'
O O 0.0106 0.0060 'International Tables Vol C Tables 4.2.6.8 and 6.1.1.4'
Mn Mn 0.3368 0.7283 'International Tables Vol C Tables 4.2.6.8 and 6.1.1.4'

loop_
_geom_angle_atom_site_label_1
_geom_angle_atom_site_label_2
_geom_angle_atom_site_label_3
_geom_angle
_geom_angle_site_symmetry_1
_geom_angle_site_symmetry_3
_geom_angle_publ_flag
O1 Mn1 O3 161.85(9) . . ?
O1 Mn1 O2 95.05(8) . . ?
O3 Mn1 O2 72.93(8) . . ?
O1 Mn1 O5 71.85(8) . . ?
O3 Mn1 O5 92.66(8) . . ?
O2 Mn1 O5 82.04(8) . . ?
O1 Mn1 O4 83.05(9) . . ?
O3 Mn1 O4 103.24(9) . . ?
O2 Mn1 O4 159.09(8) . . ?
O5 Mn1 O4 77.57(8) . . ?
O1 Mn1 N2 120.63(9) . . ?
O3 Mn1 N2 77.49(9) . . ?
O2 Mn1 N2 125.10(9) . . ?
O5 Mn1 N2 144.93(9) . . ?
O4 Mn1 N2 72.28(9) . . ?
O1 Mn1 N1 74.90(9) . . ?
O3 Mn1 N1 113.58(9) . . ?
O2 Mn1 N1 75.09(8) . . ?
O5 Mn1 N1 137.40(9) . . ?
O4 Mn1 N1 123.84(9) . . ?
N2 Mn1 N1 76.04(10) . . ?
O1 Mn1 Mn2 132.40(7) . . ?
O3 Mn1 Mn2 35.71(6) . . ?
O2 Mn1 Mn2 37.67(5) . . ?
O5 Mn1 Mn2 91.21(5) . . ?
O4 Mn1 Mn2 137.55(7) . . ?
N2 Mn1 Mn2 98.98(7) . . ?
N1 Mn1 Mn2 91.98(7) . . ?
O1 Mn1 Mn4 34.71(6) . . ?
O3 Mn1 Mn4 129.60(6) . . ?
O2 Mn1 Mn4 90.34(6) . . ?
O5 Mn1 Mn4 37.23(5) . . ?
O4 Mn1 Mn4 76.21(6) . . ?
N2 Mn1 Mn4 142.79(7) . . ?
N1 Mn1 Mn4 106.82(7) . . ?
Mn2 Mn1 Mn4 117.718(19) . . ?
O1 Mn1 Mn3 81.65(6) . . ?
O3 Mn1 Mn3 80.39(6) . . ?
O2 Mn1 Mn3 41.15(6) . . ?
O5 Mn1 Mn3 40.90(5) . . ?
O4 Mn1 Mn3 118.31(6) . . ?
N2 Mn1 Mn3 157.30(7) . . ?
N1 Mn1 Mn3 108.73(7) . . ?
Mn2 Mn1 Mn3 59.242(15) . . ?
Mn4 Mn1 Mn3 58.478(15) . . ?
O10 Mn2 O9 93.01(11) . . ?
O10 Mn2 O11 92.52(11) . . ?
O9 Mn2 O11 91.62(11) . . ?
O10 Mn2 O6 95.13(10) . . ?
O9 Mn2 O6 171.83(10) . . ?
O11 Mn2 O6 87.33(10) . . ?
O10 Mn2 O3 93.05(10) . . ?
O9 Mn2 O3 91.83(10) . . ?
O11 Mn2 O3 173.28(10) . . ?
O6 Mn2 O3 88.44(10) . . ?
O10 Mn2 O2 174.25(10) . . ?
O9 Mn2 O2 90.65(10) . . ?
O11 Mn2 O2 91.80(9) . . ?
O6 Mn2 O2 81.29(9) . . ?
O3 Mn2 O2 82.40(9) . . ?
O10 Mn2 Mn1 133.18(8) . . ?
O9 Mn2 Mn1 86.46(7) . . ?
O11 Mn2 Mn1 134.29(7) . . ?
O6 Mn2 Mn1 88.48(7) . . ?
O3 Mn2 Mn1 40.29(7) . . ?
O2 Mn2 Mn1 42.65(6) . . ?
O10 Mn2 Mn3 134.12(8) . . ?
O9 Mn2 Mn3 132.87(8) . . ?
O11 Mn2 Mn3 87.42(7) . . ?
O6 Mn2 Mn3 39.01(6) . . ?
O3 Mn2 Mn3 86.01(7) . . ?
O2 Mn2 Mn3 42.36(6) . . ?
Mn1 Mn2 Mn3 62.394(15) . . ?
O10 Mn2 Mn4 144.06(7) . . ?
O9 Mn2 Mn4 111.11(7) . . ?
O11 Mn2 Mn4 112.21(7) . . ?
O6 Mn2 Mn4 62.05(6) . . ?
O3 Mn2 Mn4 61.13(7) . . ?
O2 Mn2 Mn4 30.21(6) . . ?
Mn1 Mn2 Mn4 31.298(12) . . ?
Mn3 Mn2 Mn4 31.098(11) . . ?
O6 Mn3 O8 162.77(9) . . ?
O6 Mn3 O5 96.19(8) . . ?
O8 Mn3 O5 72.88(8) . . ?
O6 Mn3 O2 72.02(8) . . ?
O8 Mn3 O2 92.96(8) . . ?
O5 Mn3 O2 82.25(8) . . ?
O6 Mn3 N4 119.89(9) . . ?
O8 Mn3 N4 77.25(9) . . ?
O5 Mn3 N4 124.95(9) . . ?
O2 Mn3 N4 144.85(9) . . ?
O6 Mn3 O7 82.51(9) . . ?
O8 Mn3 O7 102.82(9) . . ?
O5 Mn3 O7 158.92(8) . . ?
O2 Mn3 O7 77.32(8) . . ?
N4 Mn3 O7 72.29(9) . . ?
O6 Mn3 N3 75.24(9) . . ?
O8 Mn3 N3 113.32(9) . . ?
O5 Mn3 N3 75.08(8) . . ?
O2 Mn3 N3 137.51(9) . . ?
N4 Mn3 N3 75.97(10) . . ?
O7 Mn3 N3 124.25(9) . . ?
O6 Mn3 Mn4 133.33(6) . . ?
O8 Mn3 Mn4 35.59(6) . . ?
O5 Mn3 Mn4 37.58(6) . . ?
O2 Mn3 Mn4 90.71(5) . . ?
N4 Mn3 Mn4 99.36(7) . . ?
O7 Mn3 Mn4 136.72(7) . . ?
N3 Mn3 Mn4 92.51(7) . . ?
O6 Mn3 Mn2 34.93(6) . . ?
O8 Mn3 Mn2 129.88(6) . . ?
O5 Mn3 Mn2 90.85(6) . . ?
O2 Mn3 Mn2 37.16(5) . . ?
N4 Mn3 Mn2 142.48(7) . . ?
O7 Mn3 Mn2 75.99(6) . . ?
N3 Mn3 Mn2 107.12(7) . . ?
Mn4 Mn3 Mn2 117.539(19) . . ?
O6 Mn3 Mn1 82.03(6) . . ?
O8 Mn3 Mn1 81.02(6) . . ?
O5 Mn3 Mn1 41.42(6) . . ?
O2 Mn3 Mn1 40.83(5) . . ?
N4 Mn3 Mn1 157.70(7) . . ?
O7 Mn3 Mn1 118.00(6) . . ?
N3 Mn3 Mn1 108.68(7) . . ?
Mn4 Mn3 Mn1 59.178(15) . . ?
Mn2 Mn3 Mn1 58.364(15) . . ?
O13 Mn4 O12 92.61(11) . . ?
O13 Mn4 O14 92.71(11) . . ?
O12 Mn4 O14 91.51(11) . . ?
O13 Mn4 O1 95.02(10) . . ?
O12 Mn4 O1 172.28(10) . . ?
O14 Mn4 O1 87.02(10) . . ?
O13 Mn4 O8 93.18(10) . . ?
O12 Mn4 O8 91.71(10) . . ?
O14 Mn4 O8 173.15(10) . . ?
O1 Mn4 O8 88.98(10) . . ?
O13 Mn4 O5 174.41(9) . . ?
O12 Mn4 O5 91.18(10) . . ?
O14 Mn4 O5 91.29(10) . . ?
O1 Mn4 O5 81.28(9) . . ?
O8 Mn4 O5 82.60(9) . . ?
O13 Mn4 Mn3 133.52(8) . . ?
O12 Mn4 Mn3 87.70(7) . . ?
O14 Mn4 Mn3 133.77(8) . . ?
O1 Mn4 Mn3 87.86(7) . . ?
O8 Mn4 Mn3 40.40(7) . . ?
O5 Mn4 Mn3 42.55(6) . . ?
O13 Mn4 Mn1 133.73(8) . . ?
O12 Mn4 Mn1 133.65(8) . . ?
O14 Mn4 Mn1 86.51(7) . . ?
O1 Mn4 Mn1 38.71(7) . . ?
O8 Mn4 Mn1 86.89(7) . . ?
O5 Mn4 Mn1 42.68(6) . . ?
Mn3 Mn4 Mn1 62.345(15) . . ?
O13 Mn4 Mn2 143.49(7) . . ?
O12 Mn4 Mn2 112.64(7) . . ?
O14 Mn4 Mn2 111.65(7) . . ?
O1 Mn4 Mn2 61.15(7) . . ?
O8 Mn4 Mn2 61.52(7) . . ?
O5 Mn4 Mn2 30.93(6) . . ?
Mn3 Mn4 Mn2 31.363(12) . . ?
Mn1 Mn4 Mn2 30.984(11) . . ?
O17 Mn5 O15 161.47(9) . . ?
O17 Mn5 O18 95.37(9) . . ?
O15 Mn5 O18 72.19(8) . . ?
O17 Mn5 O20 71.19(8) . . ?
O15 Mn5 O20 93.12(9) . . ?
O18 Mn5 O20 82.33(8) . . ?
O17 Mn5 O16 82.86(9) . . ?
O15 Mn5 O16 103.58(9) . . ?
O18 Mn5 O16 158.48(9) . . ?
O20 Mn5 O16 76.79(8) . . ?
O17 Mn5 N5 120.66(11) . . ?
O15 Mn5 N5 77.85(10) . . ?
O18 Mn5 N5 125.31(10) . . ?
O20 Mn5 N5 144.63(9) . . ?
O16 Mn5 N5 72.42(10) . . ?
O17 Mn5 N6 75.30(10) . . ?
O15 Mn5 N6 113.16(10) . . ?
O18 Mn5 N6 75.19(9) . . ?
O20 Mn5 N6 137.30(9) . . ?
O16 Mn5 N6 124.41(10) . . ?
N5 Mn5 N6 76.22(10) . . ?
O17 Mn5 Mn6 132.29(7) . . ?
O15 Mn5 Mn6 35.22(6) . . ?
O18 Mn5 Mn6 37.33(6) . . ?
O20 Mn5 Mn6 91.23(6) . . ?
O16 Mn5 Mn6 137.14(7) . . ?
N5 Mn5 Mn6 99.55(8) . . ?
N6 Mn5 Mn6 92.20(8) . . ?
O17 Mn5 Mn8 34.50(6) . . ?
O15 Mn5 Mn8 129.53(7) . . ?
O18 Mn5 Mn8 90.49(6) . . ?
O20 Mn5 Mn8 36.76(6) . . ?
O16 Mn5 Mn8 75.87(6) . . ?
N5 Mn5 Mn8 142.54(8) . . ?
N6 Mn5 Mn8 106.97(7) . . ?
Mn6 Mn5 Mn8 117.32(2) . . ?
O17 Mn5 Mn7 81.18(7) . . ?
O15 Mn5 Mn7 80.45(6) . . ?
O18 Mn5 Mn7 41.42(6) . . ?
O20 Mn5 Mn7 40.91(6) . . ?
O16 Mn5 Mn7 117.52(6) . . ?
N5 Mn5 Mn7 157.84(9) . . ?
N6 Mn5 Mn7 108.77(7) . . ?
Mn6 Mn5 Mn7 59.264(16) . . ?
Mn8 Mn5 Mn7 58.058(16) . . ?
O24 Mn6 O23 92.41(11) . . ?
O24 Mn6 O25 91.61(11) . . ?
O23 Mn6 O25 90.86(11) . . ?
O24 Mn6 O15 93.82(11) . . ?
O23 Mn6 O15 92.20(11) . . ?
O25 Mn6 O15 173.65(10) . . ?
O24 Mn6 O19 93.40(11) . . ?
O23 Mn6 O19 174.06(11) . . ?
O25 Mn6 O19 87.72(10) . . ?
O15 Mn6 O19 88.67(10) . . ?
O24 Mn6 O18 173.70(11) . . ?
O23 Mn6 O18 93.06(10) . . ?
O25 Mn6 O18 91.45(10) . . ?
O15 Mn6 O18 82.84(10) . . ?
O19 Mn6 O18 81.22(10) . . ?
O24 Mn6 Mn5 133.92(9) . . ?
O23 Mn6 Mn5 88.75(8) . . ?
O25 Mn6 Mn5 134.45(8) . . ?
O15 Mn6 Mn5 40.13(7) . . ?
O19 Mn6 Mn5 88.13(7) . . ?
O18 Mn6 Mn5 43.15(6) . . ?
O24 Mn6 Mn7 132.07(8) . . ?
O23 Mn6 Mn7 135.51(8) . . ?
O25 Mn6 Mn7 87.43(7) . . ?
O15 Mn6 Mn7 86.48(7) . . ?
O19 Mn6 Mn7 38.67(7) . . ?
O18 Mn6 Mn7 42.62(6) . . ?
Mn5 Mn6 Mn7 62.603(16) . . ?
O24 Mn6 Mn8 143.03(8) . . ?
O23 Mn6 Mn8 113.99(8) . . ?
O25 Mn6 Mn8 112.30(7) . . ?
O15 Mn6 Mn8 61.35(7) . . ?
O19 Mn6 Mn8 61.44(7) . . ?
O18 Mn6 Mn8 30.86(6) . . ?
Mn5 Mn6 Mn8 31.546(12) . . ?
Mn7 Mn6 Mn8 31.057(12) . . ?
O19 Mn7 O21 161.70(9) . . ?
O19 Mn7 O20 95.59(9) . . ?
O21 Mn7 O20 72.60(8) . . ?
O19 Mn7 O18 71.07(9) . . ?
O21 Mn7 O18 93.14(9) . . ?
O20 Mn7 O18 82.58(8) . . ?
O19 Mn7 O22 82.74(9) . . ?
O21 Mn7 O22 103.04(9) . . ?
O20 Mn7 O22 158.52(9) . . ?
O18 Mn7 O22 76.61(8) . . ?
O19 Mn7 N8 120.27(10) . . ?
O21 Mn7 N8 77.96(10) . . ?
O20 Mn7 N8 125.25(9) . . ?
O18 Mn7 N8 144.74(9) . . ?
O22 Mn7 N8 72.47(9) . . ?
O19 Mn7 N7 75.27(10) . . ?
O21 Mn7 N7 113.65(10) . . ?
O20 Mn7 N7 75.25(9) . . ?
O18 Mn7 N7 137.29(9) . . ?
O22 Mn7 N7 124.34(10) . . ?
N8 Mn7 N7 75.95(10) . . ?
O19 Mn7 Mn8 132.60(7) . . ?
O21 Mn7 Mn8 35.50(6) . . ?
O20 Mn7 Mn8 37.46(6) . . ?
O18 Mn7 Mn8 91.35(6) . . ?
O22 Mn7 Mn8 136.88(7) . . ?
N8 Mn7 Mn8 99.70(8) . . ?
N7 Mn7 Mn8 92.53(8) . . ?
O19 Mn7 Mn6 34.48(6) . . ?
O21 Mn7 Mn6 129.49(7) . . ?
O20 Mn7 Mn6 90.67(6) . . ?
O18 Mn7 Mn6 36.65(6) . . ?
O22 Mn7 Mn6 75.80(6) . . ?
N8 Mn7 Mn6 142.31(8) . . ?
N7 Mn7 Mn6 106.93(7) . . ?
Mn8 Mn7 Mn6 117.42(2) . . ?
O19 Mn7 Mn5 81.25(7) . . ?
O21 Mn7 Mn5 80.70(6) . . ?
O20 Mn7 Mn5 41.45(6) . . ?
O18 Mn7 Mn5 41.13(6) . . ?
O22 Mn7 Mn5 117.55(6) . . ?
N8 Mn7 Mn5 158.12(8) . . ?
N7 Mn7 Mn5 108.76(7) . . ?
Mn8 Mn7 Mn5 59.291(16) . . ?
Mn6 Mn7 Mn5 58.134(16) . . ?
O27 Mn8 O26 92.70(11) . . ?
O27 Mn8 O28 91.88(11) . . ?
O26 Mn8 O28 90.75(11) . . ?
O27 Mn8 O21 93.17(10) . . ?
O26 Mn8 O21 92.39(11) . . ?
O28 Mn8 O21 173.92(10) . . ?
O27 Mn8 O17 94.03(11) . . ?
O26 Mn8 O17 173.10(10) . . ?
O28 Mn8 O17 87.54(10) . . ?
O21 Mn8 O17 88.73(10) . . ?
O27 Mn8 O20 173.75(10) . . ?
O26 Mn8 O20 92.22(10) . . ?
O28 Mn8 O20 91.89(10) . . ?
O21 Mn8 O20 82.78(9) . . ?
O17 Mn8 O20 81.16(10) . . ?
O27 Mn8 Mn7 133.34(8) . . ?
O26 Mn8 Mn7 88.42(8) . . ?
O28 Mn8 Mn7 134.77(8) . . ?
O21 Mn8 Mn7 40.21(7) . . ?
O17 Mn8 Mn7 88.05(7) . . ?
O20 Mn8 Mn7 43.00(6) . . ?
O27 Mn8 Mn5 132.55(8) . . ?
O26 Mn8 Mn5 134.74(8) . . ?
O28 Mn8 Mn5 87.47(7) . . ?
O21 Mn8 Mn5 86.62(7) . . ?
O17 Mn8 Mn5 38.53(7) . . ?
O20 Mn8 Mn5 42.72(7) . . ?
Mn7 Mn8 Mn5 62.651(16) . . ?
O27 Mn8 Mn6 142.79(8) . . ?
O26 Mn8 Mn6 113.53(8) . . ?
O28 Mn8 Mn6 112.64(7) . . ?
O21 Mn8 Mn6 61.30(7) . . ?
O17 Mn8 Mn6 61.24(7) . . ?
O20 Mn8 Mn6 31.00(6) . . ?
Mn7 Mn8 Mn6 31.518(12) . . ?
Mn5 Mn8 Mn6 31.132(12) . . ?
C4 O1 Mn4 123.9(2) . . ?
C4 O1 Mn1 120.6(2) . . ?
Mn4 O1 Mn1 106.58(10) . . ?
C6 O2 Mn2 123.89(19) . . ?
C6 O2 Mn1 114.76(17) . . ?
Mn2 O2 Mn1 99.68(9) . . ?
C6 O2 Mn3 115.80(19) . . ?
Mn2 O2 Mn3 100.48(9) . . ?
Mn1 O2 Mn3 98.02(8) . . ?
C8 O3 Mn2 122.7(2) . . ?
C8 O3 Mn1 114.76(19) . . ?
Mn2 O3 Mn1 104.00(10) . . ?
C10 O4 Mn1 110.7(2) . . ?
C10 O4 H4O 110.1 . . ?
Mn1 O4 H4O 100.3 . . ?
C14 O5 Mn4 123.86(19) . . ?
C14 O5 Mn3 115.10(18) . . ?
Mn4 O5 Mn3 99.86(9) . . ?
C14 O5 Mn1 115.91(19) . . ?
Mn4 O5 Mn1 100.10(9) . . ?
Mn3 O5 Mn1 97.69(8) . . ?
C16 O6 Mn2 123.2(2) . . ?
C16 O6 Mn3 119.70(19) . . ?
Mn2 O6 Mn3 106.07(9) . . ?
C18 O7 Mn3 111.1(2) . . ?
C18 O7 H7O 111.6 . . ?
Mn3 O7 H7O 102.8 . . ?
C20 O8 Mn4 122.7(2) . . ?
C20 O8 Mn3 115.0(2) . . ?
Mn4 O8 Mn3 104.00(10) . . ?
C22 O9 Mn2 118.2(2) . . ?
C23 O10 Mn2 117.5(2) . . ?
C24 O11 Mn2 117.7(2) . . ?
C27 O12 Mn4 118.7(2) . . ?
C28 O13 Mn4 117.5(2) . . ?
C29 O14 Mn4 118.0(2) . . ?
C34 O15 Mn6 122.6(2) . . ?
C34 O15 Mn5 114.4(2) . . ?
Mn6 O15 Mn5 104.65(10) . . ?
C36 O16 Mn5 110.8(2) . . ?
C36 O16 H16O 113.5 . . ?
Mn5 O16 H16O 106.1 . . ?
C38 O17 Mn8 123.5(2) . . ?
C38 O17 Mn5 119.5(2) . . ?
Mn8 O17 Mn5 106.98(11) . . ?
C40 O18 Mn6 124.1(2) . . ?
C40 O18 Mn5 114.3(2) . . ?
Mn6 O18 Mn5 99.52(9) . . ?
C40 O18 Mn7 116.33(18) . . ?
Mn6 O18 Mn7 100.73(9) . . ?
Mn5 O18 Mn7 97.46(9) . . ?
C44 O19 Mn6 123.3(2) . . ?
C44 O19 Mn7 119.1(2) . . ?
Mn6 O19 Mn7 106.85(11) . . ?
C46 O20 Mn8 124.0(2) . . ?
C46 O20 Mn7 114.5(2) . . ?
Mn8 O20 Mn7 99.54(9) . . ?
C46 O20 Mn5 116.29(18) . . ?
Mn8 O20 Mn5 100.52(10) . . ?
Mn7 O20 Mn5 97.64(9) . . ?
C48 O21 Mn8 122.3(2) . . ?
C48 O21 Mn7 114.4(2) . . ?
Mn8 O21 Mn7 104.29(10) . . ?
C50 O22 Mn7 111.2(2) . . ?
C50 O22 H22O 114.7 . . ?
Mn7 O22 H22O 102.9 . . ?
C52 O23 Mn6 118.4(2) . . ?
C53 O24 Mn6 118.7(2) . . ?
C54 O25 Mn6 117.8(2) . . ?
C57 O26 Mn8 117.9(2) . . ?
C58 O27 Mn8 117.4(2) . . ?
C59 O28 Mn8 117.2(2) . . ?
C5 N1 C3 112.5(3) . . ?
C5 N1 C1 110.9(3) . . ?
C3 N1 C1 111.6(3) . . ?
C5 N1 Mn1 109.35(19) . . ?
C3 N1 Mn1 103.95(19) . . ?
C1 N1 Mn1 108.3(2) . . ?
C9 N2 C2 110.8(3) . . ?
C9 N2 C7 111.1(3) . . ?
C2 N2 C7 111.8(3) . . ?
C9 N2 Mn1 110.3(2) . . ?
C2 N2 Mn1 108.2(2) . . ?
C7 N2 Mn1 104.4(2) . . ?
C11 N3 C15 111.4(3) . . ?
C11 N3 C13 110.9(3) . . ?
C15 N3 C13 112.6(3) . . ?
C11 N3 Mn3 108.6(2) . . ?
C15 N3 Mn3 104.05(19) . . ?
C13 N3 Mn3 109.01(19) . . ?
C17 N4 C12 110.5(3) . . ?
C17 N4 C19 111.2(3) . . ?
C12 N4 C19 111.4(3) . . ?
C17 N4 Mn3 110.8(2) . . ?
C12 N4 Mn3 108.0(2) . . ?
C19 N4 Mn3 104.8(2) . . ?
C31 N5 C35 110.3(3) . . ?
C31 N5 C33 112.0(3) . . ?
C35 N5 C33 110.9(3) . . ?
C31 N5 Mn5 108.3(2) . . ?
C35 N5 Mn5 110.6(2) . . ?
C33 N5 Mn5 104.6(2) . . ?
C39 N6 C37 112.7(3) . . ?
C39 N6 C32 110.9(3) . . ?
C37 N6 C32 110.5(3) . . ?
C39 N6 Mn5 109.2(2) . . ?
C37 N6 Mn5 104.2(2) . . ?
C32 N6 Mn5 109.2(2) . . ?
C43 N7 C41 111.3(3) . . ?
C43 N7 C45 112.7(3) . . ?
C41 N7 C45 111.0(3) . . ?
C43 N7 Mn7 103.9(2) . . ?
C41 N7 Mn7 108.9(2) . . ?
C45 N7 Mn7 108.7(2) . . ?
C49 N8 C47 110.8(3) . . ?
C49 N8 C42 109.9(3) . . ?
C47 N8 C42 112.0(3) . . ?
C49 N8 Mn7 110.4(2) . . ?
C47 N8 Mn7 104.8(2) . . ?
C42 N8 Mn7 108.7(2) . . ?
N1 C1 C2 112.9(3) . . ?
N1 C1 H1A 109.0 . . ?
C2 C1 H1A 109.0 . . ?
N1 C1 H1B 109.0 . . ?
C2 C1 H1B 109.0 . . ?
H1A C1 H1B 107.8 . . ?
N2 C2 C1 113.3(3) . . ?
N2 C2 H2A 108.9 . . ?
C1 C2 H2A 108.9 . . ?
N2 C2 H2B 108.9 . . ?
C1 C2 H2B 108.9 . . ?
H2A C2 H2B 107.7 . . ?
N1 C3 C4 112.7(3) . . ?
N1 C3 H3A 109.1 . . ?
C4 C3 H3A 109.1 . . ?
N1 C3 H3B 109.1 . . ?
C4 C3 H3B 109.1 . . ?
H3A C3 H3B 107.8 . . ?
O1 C4 C3 107.6(3) . . ?
O1 C4 H4A 110.2 . . ?
C3 C4 H4A 110.2 . . ?
O1 C4 H4B 110.2 . . ?
C3 C4 H4B 110.2 . . ?
H4A C4 H4B 108.5 . . ?
N1 C5 C6 113.9(3) . . ?
N1 C5 H5A 108.8 . . ?
C6 C5 H5A 108.8 . . ?
N1 C5 H5B 108.8 . . ?
C6 C5 H5B 108.8 . . ?
H5A C5 H5B 107.7 . . ?
O2 C6 C5 112.5(3) . . ?
O2 C6 H6A 109.1 . . ?
C5 C6 H6A 109.1 . . ?
O2 C6 H6B 109.1 . . ?
C5 C6 H6B 109.1 . . ?
H6A C6 H6B 107.8 . . ?
N2 C7 C8 111.6(3) . . ?
N2 C7 H7A 109.3 . . ?
C8 C7 H7A 109.3 . . ?
N2 C7 H7B 109.3 . . ?
C8 C7 H7B 109.3 . . ?
H7A C7 H7B 108.0 . . ?
O3 C8 C7 111.5(3) . . ?
O3 C8 H8A 109.3 . . ?
C7 C8 H8A 109.3 . . ?
O3 C8 H8B 109.3 . . ?
C7 C8 H8B 109.3 . . ?
H8A C8 H8B 108.0 . . ?
N2 C9 C10 111.8(3) . . ?
N2 C9 H9A 109.3 . . ?
C10 C9 H9A 109.3 . . ?
N2 C9 H9B 109.3 . . ?
C10 C9 H9B 109.3 . . ?
H9A C9 H9B 107.9 . . ?
O4 C10 C9 106.0(3) . . ?
O4 C10 H10A 110.5 . . ?
C9 C10 H10A 110.5 . . ?
O4 C10 H10B 110.5 . . ?
C9 C10 H10B 110.5 . . ?
H10A C10 H10B 108.7 . . ?
N3 C11 C12 112.7(3) . . ?
N3 C11 H11A 109.1 . . ?
C12 C11 H11A 109.1 . . ?
N3 C11 H11B 109.1 . . ?
C12 C11 H11B 109.1 . . ?
H11A C11 H11B 107.8 . . ?
N4 C12 C11 113.3(3) . . ?
N4 C12 H12A 108.9 . . ?
C11 C12 H12A 108.9 . . ?
N4 C12 H12B 108.9 . . ?
C11 C12 H12B 108.9 . . ?
H12A C12 H12B 107.7 . . ?
N3 C13 C14 113.7(3) . . ?
N3 C13 H13A 108.8 . . ?
C14 C13 H13A 108.8 . . ?
N3 C13 H13B 108.8 . . ?
C14 C13 H13B 108.8 . . ?
H13A C13 H13B 107.7 . . ?
O5 C14 C13 112.1(3) . . ?
O5 C14 H14A 109.2 . . ?
C13 C14 H14A 109.2 . . ?
O5 C14 H14B 109.2 . . ?
C13 C14 H14B 109.2 . . ?
H14A C14 H14B 107.9 . . ?
N3 C15 C16 113.3(3) . . ?
N3 C15 H15A 108.9 . . ?
C16 C15 H15A 108.9 . . ?
N3 C15 H15B 108.9 . . ?
C16 C15 H15B 108.9 . . ?
H15A C15 H15B 107.7 . . ?
O6 C16 C15 108.3(3) . . ?
O6 C16 H16A 110.0 . . ?
C15 C16 H16A 110.0 . . ?
O6 C16 H16B 110.0 . . ?
C15 C16 H16B 110.0 . . ?
H16A C16 H16B 108.4 . . ?
N4 C17 C18 111.9(3) . . ?
N4 C17 H17A 109.2 . . ?
C18 C17 H17A 109.2 . . ?
N4 C17 H17B 109.2 . . ?
C18 C17 H17B 109.2 . . ?
H17A C17 H17B 107.9 . . ?
O7 C18 C17 106.6(3) . . ?
O7 C18 H18A 110.4 . . ?
C17 C18 H18A 110.4 . . ?
O7 C18 H18B 110.4 . . ?
C17 C18 H18B 110.4 . . ?
H18A C18 H18B 108.6 . . ?
N4 C19 C20 110.7(3) . . ?
N4 C19 H19A 109.5 . . ?
C20 C19 H19A 109.5 . . ?
N4 C19 H19B 109.5 . . ?
C20 C19 H19B 109.5 . . ?
H19A C19 H19B 108.1 . . ?
O8 C20 C19 111.1(3) . . ?
O8 C20 H20A 109.4 . . ?
C19 C20 H20A 109.4 . . ?
O8 C20 H20B 109.4 . . ?
C19 C20 H20B 109.4 . . ?
H20A C20 H20B 108.0 . . ?
C22 C21 C24 108.9(3) . . ?
C22 C21 C23 108.5(3) . . ?
C24 C21 C23 108.3(3) . . ?
C22 C21 C25 110.9(3) . . ?
C24 C21 C25 109.6(3) . . ?
C23 C21 C25 110.7(3) . . ?
O9 C22 C21 113.7(3) . . ?
O9 C22 H22A 108.8 . . ?
C21 C22 H22A 108.8 . . ?
O9 C22 H22B 108.8 . . ?
C21 C22 H22B 108.8 . . ?
H22A C22 H22B 107.7 . . ?
O10 C23 C21 114.5(3) . . ?
O10 C23 H23A 108.6 . . ?
C21 C23 H23A 108.6 . . ?
O10 C23 H23B 108.6 . . ?
C21 C23 H23B 108.6 . . ?
H23A C23 H23B 107.6 . . ?
O11 C24 C21 113.4(3) . . ?
O11 C24 H24A 108.9 . . ?
C21 C24 H24A 108.9 . . ?
O11 C24 H24B 108.9 . . ?
C21 C24 H24B 108.9 . . ?
H24A C24 H24B 107.7 . . ?
C21 C25 H25A 109.5 . . ?
C21 C25 H25B 109.5 . . ?
H25A C25 H25B 109.5 . . ?
C21 C25 H25C 109.5 . . ?
H25A C25 H25C 109.5 . . ?
H25B C25 H25C 109.5 . . ?
C29 C26 C28 108.2(3) . . ?
C29 C26 C30 109.5(3) . . ?
C28 C26 C30 110.4(3) . . ?
C29 C26 C27 109.2(3) . . ?
C28 C26 C27 108.7(3) . . ?
C30 C26 C27 110.7(3) . . ?
O12 C27 C26 113.7(3) . . ?
O12 C27 H27A 108.8 . . ?
C26 C27 H27A 108.8 . . ?
O12 C27 H27B 108.8 . . ?
C26 C27 H27B 108.8 . . ?
H27A C27 H27B 107.7 . . ?
O13 C28 C26 114.8(3) . . ?
O13 C28 H28A 108.6 . . ?
C26 C28 H28A 108.6 . . ?
O13 C28 H28B 108.6 . . ?
C26 C28 H28B 108.6 . . ?
H28A C28 H28B 107.5 . . ?
O14 C29 C26 113.7(3) . . ?
O14 C29 H29A 108.8 . . ?
C26 C29 H29A 108.8 . . ?
O14 C29 H29B 108.8 . . ?
C26 C29 H29B 108.8 . . ?
H29A C29 H29B 107.7 . . ?
C26 C30 H30A 109.5 . . ?
C26 C30 H30B 109.5 . . ?
H30A C30 H30B 109.5 . . ?
C26 C30 H30C 109.5 . . ?
H30A C30 H30C 109.5 . . ?
H30B C30 H30C 109.5 . . ?
N5 C31 C32 113.5(3) . . ?
N5 C31 H31A 108.9 . . ?
C32 C31 H31A 108.9 . . ?
N5 C31 H31B 108.9 . . ?
C32 C31 H31B 108.9 . . ?
H31A C31 H31B 107.7 . . ?
N6 C32 C31 112.3(3) . . ?
N6 C32 H32A 109.1 . . ?
C31 C32 H32A 109.1 . . ?
N6 C32 H32B 109.1 . . ?
C31 C32 H32B 109.1 . . ?
H32A C32 H32B 107.9 . . ?
N5 C33 C34 112.0(3) . . ?
N5 C33 H33A 109.2 . . ?
C34 C33 H33A 109.2 . . ?
N5 C33 H33B 109.2 . . ?
C34 C33 H33B 109.2 . . ?
H33A C33 H33B 107.9 . . ?
O15 C34 C33 111.6(3) . . ?
O15 C34 H34A 109.3 . . ?
C33 C34 H34A 109.3 . . ?
O15 C34 H34B 109.3 . . ?
C33 C34 H34B 109.3 . . ?
H34A C34 H34B 108.0 . . ?
N5 C35 C36 110.9(3) . . ?
N5 C35 H35A 109.5 . . ?
C36 C35 H35A 109.5 . . ?
N5 C35 H35B 109.5 . . ?
C36 C35 H35B 109.5 . . ?
H35A C35 H35B 108.0 . . ?
O16 C36 C35 106.5(3) . . ?
O16 C36 H36A 110.4 . . ?
C35 C36 H36A 110.4 . . ?
O16 C36 H36B 110.4 . . ?
C35 C36 H36B 110.4 . . ?
H36A C36 H36B 108.6 . . ?
N6 C37 C38 112.4(3) . . ?
N6 C37 H37A 109.1 . . ?
C38 C37 H37A 109.1 . . ?
N6 C37 H37B 109.1 . . ?
C38 C37 H37B 109.1 . . ?
H37A C37 H37B 107.9 . . ?
O17 C38 C37 108.4(3) . . ?
O17 C38 H38A 110.0 . . ?
C37 C38 H38A 110.0 . . ?
O17 C38 H38B 110.0 . . ?
C37 C38 H38B 110.0 . . ?
H38A C38 H38B 108.4 . . ?
N6 C39 C40 114.6(3) . . ?
N6 C39 H39A 108.6 . . ?
C40 C39 H39A 108.6 . . ?
N6 C39 H39B 108.6 . . ?
C40 C39 H39B 108.6 . . ?
H39A C39 H39B 107.6 . . ?
O18 C40 C39 111.7(3) . . ?
O18 C40 H40A 109.3 . . ?
C39 C40 H40A 109.3 . . ?
O18 C40 H40B 109.3 . . ?
C39 C40 H40B 109.3 . . ?
H40A C40 H40B 107.9 . . ?
N7 C41 C42 113.1(3) . . ?
N7 C41 H41A 109.0 . . ?
C42 C41 H41A 109.0 . . ?
N7 C41 H41B 109.0 . . ?
C42 C41 H41B 109.0 . . ?
H41A C41 H41B 107.8 . . ?
N8 C42 C41 112.4(3) . . ?
N8 C42 H42A 109.1 . . ?
C41 C42 H42A 109.1 . . ?
N8 C42 H42B 109.1 . . ?
C41 C42 H42B 109.1 . . ?
H42A C42 H42B 107.9 . . ?
N7 C43 C44 113.0(3) . . ?
N7 C43 H43A 109.0 . . ?
C44 C43 H43A 109.0 . . ?
N7 C43 H43B 109.0 . . ?
C44 C43 H43B 109.0 . . ?
H43A C43 H43B 107.8 . . ?
O19 C44 C43 108.4(3) . . ?
O19 C44 H44A 110.0 . . ?
C43 C44 H44A 110.0 . . ?
O19 C44 H44B 110.0 . . ?
C43 C44 H44B 110.0 . . ?
H44A C44 H44B 108.4 . . ?
N7 C45 C46 114.4(3) . . ?
N7 C45 H45A 108.7 . . ?
C46 C45 H45A 108.7 . . ?
N7 C45 H45B 108.7 . . ?
C46 C45 H45B 108.7 . . ?
H45A C45 H45B 107.6 . . ?
O20 C46 C45 112.1(3) . . ?
O20 C46 H46A 109.2 . . ?
C45 C46 H46A 109.2 . . ?
O20 C46 H46B 109.2 . . ?
C45 C46 H46B 109.2 . . ?
H46A C46 H46B 107.9 . . ?
N8 C47 C48 111.7(3) . . ?
N8 C47 H47A 109.3 . . ?
C48 C47 H47A 109.3 . . ?
N8 C47 H47B 109.3 . . ?
C48 C47 H47B 109.3 . . ?
H47A C47 H47B 107.9 . . ?
O21 C48 C47 111.6(3) . . ?
O21 C48 H48A 109.3 . . ?
C47 C48 H48A 109.3 . . ?
O21 C48 H48B 109.3 . . ?
C47 C48 H48B 109.3 . . ?
H48A C48 H48B 108.0 . . ?
N8 C49 C50 111.3(3) . . ?
N8 C49 H49A 109.4 . . ?
C50 C49 H49A 109.4 . . ?
N8 C49 H49B 109.4 . . ?
C50 C49 H49B 109.4 . . ?
H49A C49 H49B 108.0 . . ?
O22 C50 C49 105.6(3) . . ?
O22 C50 H50A 110.6 . . ?
C49 C50 H50A 110.6 . . ?
O22 C50 H50B 110.6 . . ?
C49 C50 H50B 110.6 . . ?
H50A C50 H50B 108.8 . . ?
C52 C51 C53 108.0(4) . . ?
C52 C51 C54 107.7(4) . . ?
C53 C51 C54 108.8(4) . . ?
C52 C51 C55 111.1(3) . . ?
C53 C51 C55 110.6(3) . . ?
C54 C51 C55 110.6(3) . . ?
O23 C52 C51 115.3(3) . . ?
O23 C52 H52A 108.4 . . ?
C51 C52 H52A 108.4 . . ?
O23 C52 H52B 108.4 . . ?
C51 C52 H52B 108.4 . . ?
H52A C52 H52B 107.5 . . ?
O24 C53 C51 115.4(3) . . ?
O24 C53 H53A 108.4 . . ?
C51 C53 H53A 108.4 . . ?
O24 C53 H53B 108.4 . . ?
C51 C53 H53B 108.4 . . ?
H53A C53 H53B 107.5 . . ?
O25 C54 C51 115.0(3) . . ?
O25 C54 H54A 108.5 . . ?
C51 C54 H54A 108.5 . . ?
O25 C54 H54B 108.5 . . ?
C51 C54 H54B 108.5 . . ?
H54A C54 H54B 107.5 . . ?
C51 C55 H55A 109.5 . . ?
C51 C55 H55B 109.5 . . ?
H55A C55 H55B 109.5 . . ?
C51 C55 H55C 109.5 . . ?
H55A C55 H55C 109.5 . . ?
H55B C55 H55C 109.5 . . ?
C58 C56 C60 111.1(3) . . ?
C58 C56 C57 107.6(3) . . ?
C60 C56 C57 110.8(3) . . ?
C58 C56 C59 108.5(3) . . ?
C60 C56 C59 110.5(3) . . ?
C57 C56 C59 108.3(3) . . ?
O26 C57 C56 113.0(3) . . ?
O26 C57 H57A 109.0 . . ?
C56 C57 H57A 109.0 . . ?
O26 C57 H57B 109.0 . . ?
C56 C57 H57B 109.0 . . ?
H57A C57 H57B 107.8 . . ?
O27 C58 C56 114.3(3) . . ?
O27 C58 H58A 108.7 . . ?
C56 C58 H58A 108.7 . . ?
O27 C58 H58B 108.7 . . ?
C56 C58 H58B 108.7 . . ?
H58A C58 H58B 107.6 . . ?
O28 C59 C56 113.2(3) . . ?
O28 C59 H59A 108.9 . . ?
C56 C59 H59A 108.9 . . ?
O28 C59 H59B 108.9 . . ?
C56 C59 H59B 108.9 . . ?
H59A C59 H59B 107.8 . . ?
C56 C60 H60A 109.5 . . ?
C56 C60 H60B 109.5 . . ?
H60A C60 H60B 109.5 . . ?
C56 C60 H60C 109.5 . . ?
H60A C60 H60C 109.5 . . ?
H60B C60 H60C 109.5 . . ?
N9 C61 C62 177.3(7) . . ?
C61 C62 H62A 109.5 . . ?
C61 C62 H62B 109.5 . . ?
H62A C62 H62B 109.5 . . ?
C61 C62 H62C 109.5 . . ?
H62A C62 H62C 109.5 . . ?
H62B C62 H62C 109.5 . . ?
N10 C63 C64 177.2(7) . . ?
C63 C64 H64A 109.5 . . ?
C63 C64 H64B 109.5 . . ?
H64A C64 H64B 109.5 . . ?
C63 C64 H64C 109.5 . . ?
H64A C64 H64C 109.5 . . ?
H64B C64 H64C 109.5 . . ?

loop_
_geom_bond_atom_site_label_1
_geom_bond_atom_site_label_2
_geom_bond_distance
_geom_bond_site_symmetry_2
_geom_bond_publ_flag
Mn1 O1 2.127(2) . ?
Mn1 O3 2.153(2) . ?
Mn1 O2 2.220(2) . ?
Mn1 O5 2.245(2) . ?
Mn1 O4 2.355(2) . ?
Mn1 N2 2.373(3) . ?
Mn1 N1 2.411(3) . ?
Mn1 Mn2 3.2305(7) . ?
Mn1 Mn4 3.2599(7) . ?
Mn1 Mn3 3.3624(7) . ?
Mn2 O10 1.828(2) . ?
Mn2 O9 1.852(2) . ?
Mn2 O11 1.871(2) . ?
Mn2 O6 1.943(2) . ?
Mn2 O3 1.943(2) . ?
Mn2 O2 2.003(2) . ?
Mn2 Mn3 3.2606(7) . ?
Mn2 Mn4 5.5552(8) . ?
Mn3 O6 2.136(2) . ?
Mn3 O8 2.162(2) . ?
Mn3 O5 2.221(2) . ?
Mn3 O2 2.234(2) . ?
Mn3 N4 2.358(3) . ?
Mn3 O7 2.360(2) . ?
Mn3 N3 2.416(3) . ?
Mn3 Mn4 3.2359(7) . ?
Mn4 O13 1.827(2) . ?
Mn4 O12 1.849(2) . ?
Mn4 O14 1.876(2) . ?
Mn4 O1 1.937(2) . ?
Mn4 O8 1.941(2) . ?
Mn4 O5 2.003(2) . ?
Mn5 O17 2.135(2) . ?
Mn5 O15 2.159(2) . ?
Mn5 O18 2.247(2) . ?
Mn5 O20 2.262(2) . ?
Mn5 O16 2.341(2) . ?
Mn5 N5 2.358(3) . ?
Mn5 N6 2.397(3) . ?
Mn5 Mn6 3.2400(8) . ?
Mn5 Mn8 3.2786(7) . ?
Mn5 Mn7 3.3871(7) . ?
Mn6 O24 1.834(2) . ?
Mn6 O23 1.848(2) . ?
Mn6 O25 1.883(2) . ?
Mn6 O15 1.931(2) . ?
Mn6 O19 1.940(2) . ?
Mn6 O18 1.992(2) . ?
Mn6 Mn7 3.2791(7) . ?
Mn6 Mn8 5.5677(8) . ?
Mn7 O19 2.141(2) . ?
Mn7 O21 2.156(2) . ?
Mn7 O20 2.238(2) . ?
Mn7 O18 2.260(2) . ?
Mn7 O22 2.335(2) . ?
Mn7 N8 2.354(3) . ?
Mn7 N7 2.411(3) . ?
Mn7 Mn8 3.2360(8) . ?
Mn8 O27 1.835(2) . ?
Mn8 O26 1.845(2) . ?
Mn8 O28 1.883(2) . ?
Mn8 O21 1.939(2) . ?
Mn8 O17 1.941(2) . ?
Mn8 O20 1.996(2) . ?
O1 C4 1.411(4) . ?
O2 C6 1.421(4) . ?
O3 C8 1.408(4) . ?
O4 C10 1.411(4) . ?
O4 H4O 0.8501 . ?
O5 C14 1.423(4) . ?
O6 C16 1.406(4) . ?
O7 C18 1.412(4) . ?
O7 H7O 0.8500 . ?
O8 C20 1.409(4) . ?
O9 C22 1.389(4) . ?
O10 C23 1.404(4) . ?
O11 C24 1.404(4) . ?
O12 C27 1.387(4) . ?
O13 C28 1.401(4) . ?
O14 C29 1.398(4) . ?
O15 C34 1.421(4) . ?
O16 C36 1.421(4) . ?
O16 H16O 0.8502 . ?
O17 C38 1.398(4) . ?
O18 C40 1.424(4) . ?
O19 C44 1.400(4) . ?
O20 C46 1.423(4) . ?
O21 C48 1.419(4) . ?
O22 C50 1.420(4) . ?
O22 H22O 0.8501 . ?
O23 C52 1.376(5) . ?
O24 C53 1.380(5) . ?
O25 C54 1.377(4) . ?
O26 C57 1.396(4) . ?
O27 C58 1.407(4) . ?
O28 C59 1.401(4) . ?
N1 C5 1.469(4) . ?
N1 C3 1.473(4) . ?
N1 C1 1.480(4) . ?
N2 C9 1.466(4) . ?
N2 C2 1.469(4) . ?
N2 C7 1.482(4) . ?
N3 C11 1.474(4) . ?
N3 C15 1.475(4) . ?
N3 C13 1.476(4) . ?
N4 C17 1.468(4) . ?
N4 C12 1.474(4) . ?
N4 C19 1.490(4) . ?
N5 C31 1.471(5) . ?
N5 C35 1.482(4) . ?
N5 C33 1.487(5) . ?
N6 C39 1.470(4) . ?
N6 C37 1.479(5) . ?
N6 C32 1.487(4) . ?
N7 C43 1.473(5) . ?
N7 C41 1.475(4) . ?
N7 C45 1.475(4) . ?
N8 C49 1.477(4) . ?
N8 C47 1.481(5) . ?
N8 C42 1.485(5) . ?
C1 C2 1.513(5) . ?
C1 H1A 0.9700 . ?
C1 H1B 0.9700 . ?
C2 H2A 0.9700 . ?
C2 H2B 0.9700 . ?
C3 C4 1.520(5) . ?
C3 H3A 0.9700 . ?
C3 H3B 0.9700 . ?
C4 H4A 0.9700 . ?
C4 H4B 0.9700 . ?
C5 C6 1.523(4) . ?
C5 H5A 0.9700 . ?
C5 H5B 0.9700 . ?
C6 H6A 0.9700 . ?
C6 H6B 0.9700 . ?
C7 C8 1.517(5) . ?
C7 H7A 0.9700 . ?
C7 H7B 0.9700 . ?
C8 H8A 0.9700 . ?
C8 H8B 0.9700 . ?
C9 C10 1.513(5) . ?
C9 H9A 0.9700 . ?
C9 H9B 0.9700 . ?
C10 H10A 0.9700 . ?
C10 H10B 0.9700 . ?
C11 C12 1.512(5) . ?
C11 H11A 0.9700 . ?
C11 H11B 0.9700 . ?
C12 H12A 0.9700 . ?
C12 H12B 0.9700 . ?
C13 C14 1.524(5) . ?
C13 H13A 0.9700 . ?
C13 H13B 0.9700 . ?
C14 H14A 0.9700 . ?
C14 H14B 0.9700 . ?
C15 C16 1.517(5) . ?
C15 H15A 0.9700 . ?
C15 H15B 0.9700 . ?
C16 H16A 0.9700 . ?
C16 H16B 0.9700 . ?
C17 C18 1.503(5) . ?
C17 H17A 0.9700 . ?
C17 H17B 0.9700 . ?
C18 H18A 0.9700 . ?
C18 H18B 0.9700 . ?
C19 C20 1.521(5) . ?
C19 H19A 0.9700 . ?
C19 H19B 0.9700 . ?
C20 H20A 0.9700 . ?
C20 H20B 0.9700 . ?
C21 C22 1.523(5) . ?
C21 C24 1.526(5) . ?
C21 C23 1.526(5) . ?
C21 C25 1.530(5) . ?
C22 H22A 0.9700 . ?
C22 H22B 0.9700 . ?
C23 H23A 0.9700 . ?
C23 H23B 0.9700 . ?
C24 H24A 0.9700 . ?
C24 H24B 0.9700 . ?
C25 H25A 0.9600 . ?
C25 H25B 0.9600 . ?
C25 H25C 0.9600 . ?
C26 C29 1.514(5) . ?
C26 C28 1.521(5) . ?
C26 C30 1.525(5) . ?
C26 C27 1.526(5) . ?
C27 H27A 0.9700 . ?
C27 H27B 0.9700 . ?
C28 H28A 0.9700 . ?
C28 H28B 0.9700 . ?
C29 H29A 0.9700 . ?
C29 H29B 0.9700 . ?
C30 H30A 0.9600 . ?
C30 H30B 0.9600 . ?
C30 H30C 0.9600 . ?
C31 C32 1.517(5) . ?
C31 H31A 0.9700 . ?
C31 H31B 0.9700 . ?
C32 H32A 0.9700 . ?
C32 H32B 0.9700 . ?
C33 C34 1.510(5) . ?
C33 H33A 0.9700 . ?
C33 H33B 0.9700 . ?
C34 H34A 0.9700 . ?
C34 H34B 0.9700 . ?
C35 C36 1.492(5) . ?
C35 H35A 0.9700 . ?
C35 H35B 0.9700 . ?
C36 H36A 0.9700 . ?
C36 H36B 0.9700 . ?
C37 C38 1.516(5) . ?
C37 H37A 0.9700 . ?
C37 H37B 0.9700 . ?
C38 H38A 0.9700 . ?
C38 H38B 0.9700 . ?
C39 C40 1.519(5) . ?
C39 H39A 0.9700 . ?
C39 H39B 0.9700 . ?
C40 H40A 0.9700 . ?
C40 H40B 0.9700 . ?
C41 C42 1.517(5) . ?
C41 H41A 0.9700 . ?
C41 H41B 0.9700 . ?
C42 H42A 0.9700 . ?
C42 H42B 0.9700 . ?
C43 C44 1.514(5) . ?
C43 H43A 0.9700 . ?
C43 H43B 0.9700 . ?
C44 H44A 0.9700 . ?
C44 H44B 0.9700 . ?
C45 C46 1.519(5) . ?
C45 H45A 0.9700 . ?
C45 H45B 0.9700 . ?
C46 H46A 0.9700 . ?
C46 H46B 0.9700 . ?
C47 C48 1.520(5) . ?
C47 H47A 0.9700 . ?
C47 H47B 0.9700 . ?
C48 H48A 0.9700 . ?
C48 H48B 0.9700 . ?
C49 C50 1.504(5) . ?
C49 H49A 0.9700 . ?
C49 H49B 0.9700 . ?
C50 H50A 0.9700 . ?
C50 H50B 0.9700 . ?
C51 C52 1.504(6) . ?
C51 C53 1.509(6) . ?
C51 C54 1.519(5) . ?
C51 C55 1.534(5) . ?
C52 H52A 0.9700 . ?
C52 H52B 0.9700 . ?
C53 H53A 0.9700 . ?
C53 H53B 0.9700 . ?
C54 H54A 0.9700 . ?
C54 H54B 0.9700 . ?
C55 H55A 0.9600 . ?
C55 H55B 0.9600 . ?
C55 H55C 0.9600 . ?
C56 C58 1.515(5) . ?
C56 C60 1.526(5) . ?
C56 C57 1.529(5) . ?
C56 C59 1.535(5) . ?
C57 H57A 0.9700 . ?
C57 H57B 0.9700 . ?
C58 H58A 0.9700 . ?
C58 H58B 0.9700 . ?
C59 H59A 0.9700 . ?
C59 H59B 0.9700 . ?
C60 H60A 0.9600 . ?
C60 H60B 0.9600 . ?
C60 H60C 0.9600 . ?
N9 C61 1.133(7) . ?
C61 C62 1.423(7) . ?
C62 H62A 0.9600 . ?
C62 H62B 0.9600 . ?
C62 H62C 0.9600 . ?
N10 C63 1.115(6) . ?
C63 C64 1.424(6) . ?
C64 H64A 0.9600 . ?
C64 H64B 0.9600 . ?
C64 H64C 0.9600 . ?

loop_
_geom_hbond_atom_site_label_D
_geom_hbond_atom_site_label_H
_geom_hbond_atom_site_label_A
_geom_hbond_distance_DH
_geom_hbond_distance_HA
_geom_hbond_distance_DA
_geom_hbond_angle_DHA
_geom_hbond_site_symmetry_A
O4 H4O O14 0.85 1.81 2.634(3) 162.0 .
O7 H7O O11 0.85 1.83 2.655(3) 162.2 .
O16 H16O O28 0.85 1.85 2.672(3) 163.1 .
O22 H22O O25 0.85 1.83 2.667(3) 168.0 .
